data_4082418
loop_
_publ_author_name
'Carroll, Maria E.'
'Chen, Jinzhu'
'Gray, Danielle E.'
'Lansing, James C.'
'Rauchfuss, Thomas B.'
'Schilter, David'
'Volkers, Phillip I.'
'Wilson, Scott R.'

_publ_section_title
;
 Ferrous Carbonyl Dithiolates as Precursors to FeFe, FeCo, and FeMn
 Carbonyl Dithiolates.
;
_journal_issue 4
_journal_name_full Organometallics
_journal_page_first 858
_journal_page_last 867
_journal_paper_doi 10.1021/om400752a
_journal_volume 33
_journal_year 2014
_chemical_formula_moiety 'C33 H31 Fe Mn O4 P2 S2, C H2 Cl2 '
_chemical_formula_sum 'C34 H33 Cl2 Fe Mn O4 P2 S2'
_chemical_formula_weight 813.35
_chemical_name_systematic
; 
? 
;
_space_group_IT_number 61
_symmetry_cell_setting orthorhombic
_symmetry_space_group_name_Hall '-P 2ac 2ab'
_symmetry_space_group_name_H-M 'P b c a'
_atom_sites_solution_hydrogens geom
_atom_sites_solution_primary direct
_atom_sites_solution_secondary difmap
_audit_creation_method SHELXL-97
_audit_update_record
; 
? 
;
_cell_angle_alpha 90.00
_cell_angle_beta 90.00
_cell_angle_gamma 90.00
_cell_formula_units_Z 8
_cell_length_a 20.2423(12)
_cell_length_b 16.2452(10)
_cell_length_c 21.0095(14)
_cell_measurement_reflns_used 9797
_cell_measurement_temperature 193(2)
_cell_measurement_theta_max 27.11
_cell_measurement_theta_min 2.52
_cell_volume 6908.8(7)
_computing_cell_refinement 'SAINT V7.23A (Bruker, 2005)'
_computing_data_collection 'APEX2 V2.0-1 (Bruker, 2004)'
_computing_data_reduction
; 
SAINT V7.23A, XPREP V2005/2, SADABS V2007/4,(Bruker, 2005 & 2007) 
;
_computing_molecular_graphics
; 
SHELXTL V6.12 (Bruker, 2005), CrystalMaker v2.1.3 (CrystalMaker, 1994) 
;
_computing_publication_material 'XCIF V6.12 (Bruker, 2005)'
_computing_structure_refinement 'SHELXTL V6.12 (Bruker, 2005)'
_computing_structure_solution 'SHELXTL V6.12 (Bruker, 2005)'
_diffrn_ambient_temperature 193(2)
_diffrn_measured_fraction_theta_full 0.998
_diffrn_measured_fraction_theta_max 0.998
_diffrn_measurement_device 'Bruker Kappa/ApexII CCD'
_diffrn_measurement_method 'profile data from \f and \w scans'
_diffrn_radiation_monochromator graphite
_diffrn_radiation_source 'fine-focus sealed tube'
_diffrn_radiation_type MoK\a
_diffrn_radiation_wavelength 0.71073
_diffrn_radiation_wavelength_id ba90gasx
_diffrn_reflns_av_R_equivalents 0.0517
_diffrn_reflns_av_sigmaI/netI 0.0198
_diffrn_reflns_limit_h_max 25
_diffrn_reflns_limit_h_min -25
_diffrn_reflns_limit_k_max 20
_diffrn_reflns_limit_k_min -20
_diffrn_reflns_limit_l_max 26
_diffrn_reflns_limit_l_min -26
_diffrn_reflns_number 112058
_diffrn_reflns_theta_full 27.18
_diffrn_reflns_theta_max 27.18
_diffrn_reflns_theta_min 1.88
_exptl_absorpt_coefficient_mu 1.192
_exptl_absorpt_correction_T_max 0.9045
_exptl_absorpt_correction_T_min 0.6190
_exptl_absorpt_correction_type integration
_exptl_absorpt_process_details 'SHELXTL/XPREP V2005/2 (Bruker, 2005)'
_exptl_crystal_colour red
_exptl_crystal_density_diffrn 1.564
_exptl_crystal_density_method 'not measured'
_exptl_crystal_description block
_exptl_crystal_F_000 3328
_exptl_crystal_id ba90gasx
_exptl_crystal_preparation
; 
The data crystal was mounted using oil (Parantone-N, Exxon) to a 
0.3 mm cryo-loop (Hampton Research)with the (0 0 1) scattering 
planes roughly normal to the spindle axis. 
;
_exptl_crystal_size_max 0.588
_exptl_crystal_size_mid 0.404
_exptl_crystal_size_min 0.124
_refine_diff_density_max 0.457
_refine_diff_density_min -0.236
_refine_diff_density_rms 0.059
_refine_ls_extinction_method none
_refine_ls_goodness_of_fit_ref 1.064
_refine_ls_hydrogen_treatment mixed
_refine_ls_matrix_type full
_refine_ls_number_parameters 585
_refine_ls_number_reflns 7667
_refine_ls_number_restraints 510
_refine_ls_restrained_S_all 1.046
_refine_ls_R_factor_all 0.0408
_refine_ls_R_factor_gt 0.0283
_refine_ls_shift/su_max 0.001
_refine_ls_shift/su_mean 0.000
_refine_ls_structure_factor_coef Fsqd
_refine_ls_weighting_details 'calc w=1/[\s^2^(Fo^2^)+(0.0366P)^2^+4.3503P] where P=(Fo^2^+2Fc^2^)/3'
_refine_ls_weighting_scheme calc
_refine_ls_wR_factor_gt 0.0680
_refine_ls_wR_factor_ref 0.0762
_reflns_number_gt 6337
_reflns_number_total 7667
_reflns_threshold_expression >2sigma(I)
_cod_data_source_file om400752a_si_003.cif
_cod_data_source_block ba90gasx
_cod_depositor_comments
;
The following automatic conversions were performed:

'_symmetry_cell_setting' value 'Orthorhombic' changed to
'orthorhombic' according to
/usr/data/users/saulius/automatic-downloads/current/ACS/lib/dictionaries/cif_core.dic
dictionary named 'cif_core.dic' version 2.4.2 from 2011-04-26.

Automatic conversion script
Id: cif_fix_values 2281 2013-09-26 08:29:07Z andrius 

 Adding full bibliography for 4082416--4082419.cif.
;
_cod_original_sg_symbol_Hall '-P 2ac 2ab '
_cod_original_sg_symbol_H-M 'P b c a '
_cod_database_code 4082418

loop_
_symmetry_equiv_pos_as_xyz
'x, y, z'
'-x+1/2, -y, z+1/2'
'-x, y+1/2, -z+1/2'
'x+1/2, -y+1/2, -z'
'-x, -y, -z'
'x-1/2, y, -z-1/2'
'x, -y-1/2, z-1/2'
'-x-1/2, y-1/2, z'

loop_
_atom_site_label
_atom_site_type_symbol
_atom_site_fract_x
_atom_site_fract_y
_atom_site_fract_z
_atom_site_U_iso_or_equiv
_atom_site_adp_type
_atom_site_occupancy
_atom_site_symmetry_multiplicity
_atom_site_calc_flag
_atom_site_refinement_flags
_atom_site_disorder_assembly
_atom_site_disorder_group
Fe1 Fe 0.062204(12) 0.581956(15) 0.315282(11) 0.01902(7) Uani 1 1 d . A .
H1 H -0.0162(10) 0.6001(13) 0.3129(10) 0.029 Uiso 1 1 d . . .
Mn1 Mn -0.050529(13) 0.515465(17) 0.352537(13) 0.02256(7) Uani 1 1 d . A .
P1 P 0.05259(2) 0.62204(3) 0.21499(2) 0.02160(10) Uani 1 1 d D . .
P2 P 0.07819(2) 0.71204(3) 0.34166(2) 0.01992(10) Uani 1 1 d D . .
S1 S 0.03060(2) 0.45123(3) 0.29100(2) 0.02859(11) Uani 1 1 d . . .
S2 S 0.03725(2) 0.54929(3) 0.41728(2) 0.02583(10) Uani 1 1 d . . .
O1 O 0.20185(7) 0.54467(10) 0.32614(8) 0.0426(4) Uani 1 1 d . A .
O2 O -0.10997(9) 0.38080(11) 0.42590(9) 0.0574(5) Uani 1 1 d . A .
O3 O -0.15258(8) 0.48404(10) 0.25505(7) 0.0430(4) Uani 1 1 d . A .
O4 O -0.13619(7) 0.63548(10) 0.41750(7) 0.0390(4) Uani 1 1 d . A .
C1 C 0.1144(5) 0.6018(7) 0.1532(4) 0.0230(11) Uani 0.69(2) 1 d PDU A 1
C2 C 0.1661(4) 0.5473(5) 0.1631(4) 0.0285(11) Uani 0.69(2) 1 d PDU A 1
H2 H 0.1706 0.5211 0.2032 0.034 Uiso 0.69(2) 1 calc PR A 1
C3 C 0.2115(3) 0.5305(4) 0.1150(4) 0.0315(11) Uani 0.69(2) 1 d PDU A 1
H3 H 0.2468 0.4932 0.1223 0.038 Uiso 0.69(2) 1 calc PR A 1
C4 C 0.2045(3) 0.5683(5) 0.0567(3) 0.0313(13) Uani 0.69(2) 1 d PDU A 1
H4 H 0.2355 0.5574 0.0237 0.038 Uiso 0.69(2) 1 calc PR A 1
C5 C 0.1530(3) 0.6221(5) 0.0458(3) 0.0324(11) Uani 0.69(2) 1 d PDU A 1
H5 H 0.1480 0.6471 0.0052 0.039 Uiso 0.69(2) 1 calc PR A 1
C6 C 0.1086(4) 0.6397(6) 0.0940(3) 0.0292(11) Uani 0.69(2) 1 d PDU A 1
H6 H 0.0739 0.6779 0.0867 0.035 Uiso 0.69(2) 1 calc PR A 1
C37 C 0.1196(10) 0.5916(17) 0.1608(8) 0.024(2) Uani 0.31(2) 1 d PDU A 2
C38 C 0.1664(7) 0.5320(11) 0.1752(7) 0.0239(19) Uani 0.31(2) 1 d PDU A 2
H38 H 0.1664 0.5068 0.2160 0.029 Uiso 0.31(2) 1 calc PR A 2
C39 C 0.2133(6) 0.5090(10) 0.1300(7) 0.033(2) Uani 0.31(2) 1 d PDU A 2
H39 H 0.2457 0.4688 0.1401 0.040 Uiso 0.31(2) 1 calc PR A 2
C40 C 0.2125(6) 0.5446(10) 0.0709(7) 0.032(2) Uani 0.31(2) 1 d PDU A 2
H40 H 0.2453 0.5297 0.0407 0.039 Uiso 0.31(2) 1 calc PR A 2
C41 C 0.1654(8) 0.6011(10) 0.0543(6) 0.033(2) Uani 0.31(2) 1 d PDU A 2
H41 H 0.1646 0.6244 0.0129 0.039 Uiso 0.31(2) 1 calc PR A 2
C42 C 0.1186(8) 0.6237(11) 0.0996(7) 0.031(2) Uani 0.31(2) 1 d PDU A 2
H42 H 0.0851 0.6620 0.0883 0.038 Uiso 0.31(2) 1 calc PR A 2
C7 C -0.02108(9) 0.59069(12) 0.17039(8) 0.0249(4) Uani 1 1 d . A .
C8 C -0.01852(11) 0.52143(14) 0.13189(10) 0.0357(5) Uani 1 1 d . . .
H8 H 0.0215 0.4911 0.1287 0.043 Uiso 1 1 calc R A .
C9 C -0.07348(12) 0.49596(16) 0.09799(12) 0.0448(6) Uani 1 1 d . A .
H9 H -0.0711 0.4480 0.0722 0.054 Uiso 1 1 calc R . .
C10 C -0.13139(11) 0.53953(16) 0.10142(11) 0.0428(6) Uani 1 1 d . . .
H10 H -0.1688 0.5224 0.0776 0.051 Uiso 1 1 calc R A .
C11 C -0.13510(10) 0.60809(15) 0.13948(11) 0.0391(5) Uani 1 1 d . A .
H11 H -0.1752 0.6384 0.1418 0.047 Uiso 1 1 calc R . .
C12 C -0.08044(10) 0.63331(13) 0.17457(10) 0.0316(4) Uani 1 1 d . . .
H12 H -0.0837 0.6800 0.2016 0.038 Uiso 1 1 calc R A .
C13 C 0.04758(10) 0.73529(12) 0.21444(9) 0.0283(4) Uani 1 1 d . A .
H13A H 0.0636 0.7564 0.1730 0.034 Uiso 1 1 calc R . .
H13B H 0.0010 0.7525 0.2196 0.034 Uiso 1 1 calc R . .
C14 C 0.08915(10) 0.77176(11) 0.26806(8) 0.0260(4) Uani 1 1 d . A .
H14A H 0.0758 0.8296 0.2755 0.031 Uiso 1 1 calc R . .
H14B H 0.1363 0.7714 0.2556 0.031 Uiso 1 1 calc R . .
C15 C 0.01304(9) 0.76453(11) 0.38608(8) 0.0229(4) Uani 1 1 d . A .
C16 C -0.03824(10) 0.80424(12) 0.35436(10) 0.0311(4) Uani 1 1 d . . .
H16 H -0.0391 0.8045 0.3092 0.037 Uiso 1 1 calc R A .
C17 C -0.08812(11) 0.84347(13) 0.38800(11) 0.0372(5) Uani 1 1 d . A .
H17 H -0.1227 0.8705 0.3657 0.045 Uiso 1 1 calc R . .
C18 C -0.08764(11) 0.84340(13) 0.45346(11) 0.0384(5) Uani 1 1 d . . .
H18 H -0.1215 0.8709 0.4765 0.046 Uiso 1 1 calc R A .
C19 C -0.03766(11) 0.80315(15) 0.48542(10) 0.0393(5) Uani 1 1 d . A .
H19 H -0.0375 0.8024 0.5306 0.047 Uiso 1 1 calc R . .
C20 C 0.01226(10) 0.76382(13) 0.45241(9) 0.0316(4) Uani 1 1 d . . .
H20 H 0.0463 0.7361 0.4751 0.038 Uiso 1 1 calc R A .
C21 C 0.1532(7) 0.7451(12) 0.3837(9) 0.017(2) Uani 0.45(3) 1 d PDU A 1
C22 C 0.1759(9) 0.6921(11) 0.4290(8) 0.0230(18) Uani 0.45(3) 1 d PU A 1
H22A H 0.1533 0.6420 0.4370 0.028 Uiso 0.45(3) 1 calc PR A 1
C23 C 0.2338(8) 0.7121(10) 0.4646(7) 0.0251(18) Uani 0.45(3) 1 d PU A 1
H23A H 0.2495 0.6766 0.4972 0.030 Uiso 0.45(3) 1 calc PR A 1
C24 C 0.2664(7) 0.7842(10) 0.4504(7) 0.0221(19) Uani 0.45(3) 1 d PU A 1
H24A H 0.3059 0.7978 0.4724 0.027 Uiso 0.45(3) 1 calc PR A 1
C25 C 0.2425(8) 0.8364(10) 0.4050(8) 0.0243(18) Uani 0.45(3) 1 d PU A 1
H25A H 0.2651 0.8864 0.3964 0.029 Uiso 0.45(3) 1 calc PR A 1
C26 C 0.1861(9) 0.8178(10) 0.3714(8) 0.0196(17) Uani 0.45(3) 1 d PU A 1
H26A H 0.1699 0.8547 0.3400 0.024 Uiso 0.45(3) 1 calc PR A 1
C43 C 0.1518(6) 0.7316(10) 0.3908(8) 0.0178(18) Uani 0.55(3) 1 d PDU A 2
C44 C 0.1733(7) 0.6791(8) 0.4395(6) 0.0201(14) Uani 0.55(3) 1 d PU A 2
H44A H 0.1483 0.6311 0.4489 0.024 Uiso 0.55(3) 1 calc PR A 2
C45 C 0.2289(7) 0.6949(9) 0.4737(6) 0.0252(16) Uani 0.55(3) 1 d PU A 2
H45A H 0.2421 0.6578 0.5063 0.030 Uiso 0.55(3) 1 calc PR A 2
C46 C 0.2663(6) 0.7642(9) 0.4616(6) 0.0229(16) Uani 0.55(3) 1 d PU A 2
H46A H 0.3051 0.7748 0.4858 0.028 Uiso 0.55(3) 1 calc PR A 2
C47 C 0.2473(7) 0.8178(9) 0.4144(7) 0.0255(17) Uani 0.55(3) 1 d PU A 2
H47A H 0.2731 0.8653 0.4054 0.031 Uiso 0.55(3) 1 calc PR A 2
C48 C 0.1896(8) 0.8022(9) 0.3794(7) 0.0237(16) Uani 0.55(3) 1 d PU A 2
H48A H 0.1760 0.8402 0.3476 0.028 Uiso 0.55(3) 1 calc PR A 2
C27 C 0.14704(10) 0.56111(12) 0.31985(9) 0.0273(4) Uani 1 1 d . . .
C28 C 0.08375(11) 0.38242(13) 0.33695(13) 0.0437(6) Uani 1 1 d . A .
H28A H 0.0789 0.3260 0.3197 0.052 Uiso 1 1 calc R . .
H28B H 0.1302 0.3994 0.3302 0.052 Uiso 1 1 calc R . .
C29 C 0.07084(12) 0.37946(15) 0.40749(14) 0.0497(7) Uani 1 1 d . . .
H29A H 0.0985 0.3355 0.4263 0.060 Uiso 1 1 calc R A .
H29B H 0.0240 0.3641 0.4144 0.060 Uiso 1 1 calc R . .
C30 C 0.08454(11) 0.45924(14) 0.44250(11) 0.0397(5) Uani 1 1 d . A .
H30A H 0.1321 0.4721 0.4379 0.048 Uiso 1 1 calc R . .
H30B H 0.0760 0.4501 0.4883 0.048 Uiso 1 1 calc R . .
C31 C -0.08584(10) 0.43254(13) 0.39709(10) 0.0335(5) Uani 1 1 d . . .
C32 C -0.11173(10) 0.49875(12) 0.29087(9) 0.0286(4) Uani 1 1 d . . .
C33 C -0.10249(9) 0.58954(13) 0.39180(9) 0.0274(4) Uani 1 1 d . . .
C34 C 0.2373(6) 0.2466(4) 0.1662(3) 0.0442(13) Uani 0.517(2) 1 d PDU B 1
H34A H 0.2007 0.2495 0.1351 0.053 Uiso 0.517(2) 1 calc PR B 1
H34B H 0.2761 0.2221 0.1446 0.053 Uiso 0.517(2) 1 calc PR B 1
Cl1 Cl 0.25691(9) 0.34563(9) 0.19240(12) 0.0824(8) Uani 0.517(2) 1 d PDU B 1
Cl2 Cl 0.21414(9) 0.18447(10) 0.22995(7) 0.0666(5) Uani 0.517(2) 1 d PDU B 1
C35 C 0.2229(7) 0.2283(6) 0.1898(5) 0.053(2) Uani 0.349(8) 1 d PDU C 2
H35A H 0.1844 0.2076 0.1656 0.064 Uiso 0.349(8) 1 calc PR C 2
H35B H 0.2468 0.1804 0.2077 0.064 Uiso 0.349(8) 1 calc PR C 2
Cl3 Cl 0.2752(3) 0.2824(5) 0.1388(2) 0.0643(15) Uani 0.349(8) 1 d PDU C 2
Cl4 Cl 0.1961(2) 0.2916(5) 0.25133(15) 0.0673(14) Uani 0.349(8) 1 d PDU C 2
C36 C 0.227(3) 0.235(3) 0.1735(11) 0.051(3) Uani 0.134(8) 1 d PDU D 3
H36A H 0.2466 0.1793 0.1672 0.061 Uiso 0.134(8) 1 calc PR D 3
H36B H 0.1852 0.2372 0.1493 0.061 Uiso 0.134(8) 1 calc PR D 3
Cl5 Cl 0.2815(6) 0.3094(9) 0.1453(6) 0.057(3) Uani 0.134(8) 1 d PDU D 3
Cl6 Cl 0.2117(7) 0.2509(14) 0.2541(5) 0.085(3) Uani 0.134(8) 1 d PDU D 3

loop_
_atom_site_aniso_label
_atom_site_aniso_U_11
_atom_site_aniso_U_22
_atom_site_aniso_U_33
_atom_site_aniso_U_23
_atom_site_aniso_U_13
_atom_site_aniso_U_12
Fe1 0.01752(13) 0.01960(13) 0.01994(12) 0.00109(9) -0.00126(9) -0.00012(10)
Mn1 0.01949(14) 0.02396(15) 0.02423(14) 0.00569(11) -0.00267(10) -0.00232(11)
P1 0.0211(2) 0.0250(2) 0.0187(2) 0.00025(17) 0.00002(16) -0.00131(18)
P2 0.0190(2) 0.0212(2) 0.0196(2) 0.00037(17) 0.00037(16) -0.00197(17)
S1 0.0249(2) 0.0212(2) 0.0397(3) -0.00331(19) -0.00562(19) 0.00090(18)
S2 0.0233(2) 0.0319(2) 0.0223(2) 0.00787(18) -0.00401(17) -0.00340(19)
O1 0.0226(8) 0.0538(10) 0.0514(9) -0.0103(8) -0.0063(7) 0.0072(7)
O2 0.0600(12) 0.0553(11) 0.0568(11) 0.0264(9) -0.0009(9) -0.0249(9)
O3 0.0357(8) 0.0523(10) 0.0410(8) 0.0079(7) -0.0146(7) -0.0122(7)
O4 0.0340(8) 0.0462(9) 0.0369(8) 0.0013(7) 0.0029(6) 0.0085(7)
C1 0.0185(19) 0.029(3) 0.021(2) 0.0008(17) -0.0008(18) -0.0025(14)
C2 0.0329(18) 0.031(3) 0.022(2) 0.0068(17) 0.0002(17) -0.0016(17)
C3 0.0315(16) 0.034(3) 0.029(3) 0.008(2) 0.0029(17) 0.0061(16)
C4 0.030(2) 0.042(3) 0.021(2) 0.0038(19) 0.0054(17) 0.0013(19)
C5 0.029(2) 0.045(3) 0.0229(17) 0.0087(17) 0.0002(15) 0.0022(18)
C6 0.023(2) 0.042(3) 0.0221(17) 0.0080(16) 0.0003(15) 0.0050(16)
C37 0.025(4) 0.032(5) 0.016(3) 0.005(3) -0.003(3) -0.005(3)
C38 0.023(3) 0.032(4) 0.017(4) 0.000(3) 0.002(3) 0.007(3)
C39 0.034(3) 0.042(5) 0.023(4) 0.000(3) 0.001(3) 0.004(3)
C40 0.026(3) 0.043(5) 0.028(4) 0.002(4) 0.003(3) 0.004(3)
C41 0.032(4) 0.044(5) 0.022(3) 0.007(3) 0.003(3) 0.004(3)
C42 0.025(4) 0.038(5) 0.031(4) 0.005(3) -0.004(3) 0.006(3)
C7 0.0244(9) 0.0301(10) 0.0202(8) 0.0041(7) -0.0012(7) -0.0028(8)
C8 0.0318(11) 0.0372(12) 0.0379(11) -0.0064(9) -0.0038(9) -0.0021(9)
C9 0.0445(13) 0.0483(14) 0.0416(12) -0.0120(11) -0.0061(10) -0.0108(11)
C10 0.0359(12) 0.0563(15) 0.0361(11) 0.0054(10) -0.0125(9) -0.0158(11)
C11 0.0250(10) 0.0490(14) 0.0434(12) 0.0132(10) -0.0053(9) -0.0012(9)
C12 0.0276(10) 0.0340(11) 0.0331(10) 0.0029(8) -0.0013(8) -0.0017(8)
C13 0.0359(11) 0.0248(10) 0.0243(9) 0.0038(7) -0.0035(8) -0.0013(8)
C14 0.0301(10) 0.0235(9) 0.0243(9) 0.0031(7) 0.0017(7) -0.0052(8)
C15 0.0224(9) 0.0205(9) 0.0258(9) -0.0026(7) 0.0025(7) -0.0045(7)
C16 0.0306(10) 0.0306(11) 0.0320(10) 0.0002(8) 0.0003(8) 0.0017(8)
C17 0.0291(11) 0.0316(11) 0.0508(13) -0.0021(10) -0.0003(9) 0.0054(9)
C18 0.0284(11) 0.0344(11) 0.0524(13) -0.0132(10) 0.0108(10) -0.0006(9)
C19 0.0346(12) 0.0519(14) 0.0314(11) -0.0104(10) 0.0060(9) -0.0016(10)
C20 0.0295(10) 0.0379(11) 0.0275(9) -0.0021(8) 0.0012(8) 0.0006(9)
C21 0.021(3) 0.016(5) 0.015(3) 0.005(3) 0.002(2) -0.003(2)
C22 0.025(2) 0.023(4) 0.021(4) 0.007(3) 0.001(3) -0.009(3)
C23 0.027(3) 0.026(4) 0.022(3) 0.013(3) -0.001(3) -0.005(3)
C24 0.020(2) 0.027(5) 0.020(4) 0.006(3) 0.004(3) -0.011(3)
C25 0.027(3) 0.022(4) 0.023(4) 0.009(3) 0.001(2) -0.007(3)
C26 0.024(3) 0.017(4) 0.019(3) 0.009(3) 0.002(2) -0.006(3)
C43 0.020(2) 0.015(4) 0.018(4) 0.003(3) 0.004(2) -0.005(2)
C44 0.025(2) 0.019(3) 0.016(3) 0.012(2) 0.001(2) -0.003(2)
C45 0.027(3) 0.026(4) 0.023(3) 0.008(2) -0.001(2) -0.008(3)
C46 0.022(2) 0.029(4) 0.017(3) 0.009(3) 0.000(2) -0.005(3)
C47 0.026(3) 0.025(4) 0.025(4) 0.007(3) 0.004(2) -0.009(3)
C48 0.031(2) 0.021(4) 0.020(3) 0.008(3) 0.002(2) 0.000(3)
C27 0.0253(10) 0.0281(10) 0.0285(9) -0.0036(8) -0.0017(7) -0.0009(8)
C28 0.0349(12) 0.0193(10) 0.0769(17) -0.0008(10) -0.0193(11) 0.0037(9)
C29 0.0333(12) 0.0340(12) 0.0818(19) 0.0290(12) -0.0180(12) 0.0000(10)
C30 0.0295(11) 0.0480(13) 0.0416(12) 0.0229(10) -0.0102(9) 0.0024(10)
C31 0.0306(11) 0.0359(11) 0.0341(10) 0.0088(9) -0.0054(8) -0.0059(9)
C32 0.0263(10) 0.0296(10) 0.0298(9) 0.0063(8) 0.0006(8) -0.0027(8)
C33 0.0212(9) 0.0360(11) 0.0248(9) 0.0084(8) -0.0026(7) -0.0032(8)
C34 0.043(4) 0.038(3) 0.052(3) 0.007(2) -0.002(3) -0.002(2)
Cl1 0.0811(12) 0.0382(7) 0.1279(18) 0.0221(9) -0.0616(12) -0.0170(7)
Cl2 0.0888(11) 0.0528(9) 0.0582(8) 0.0104(7) 0.0124(7) -0.0193(8)
C35 0.060(5) 0.041(4) 0.059(5) -0.012(4) -0.003(4) -0.008(3)
Cl3 0.061(2) 0.093(4) 0.0386(12) -0.0014(18) 0.0151(14) 0.030(2)
Cl4 0.0669(19) 0.096(3) 0.0390(12) -0.0223(14) 0.0152(11) -0.0202(19)
C36 0.055(7) 0.040(6) 0.058(6) -0.001(6) -0.001(6) -0.006(5)
Cl5 0.058(4) 0.056(5) 0.058(5) 0.021(4) -0.017(4) -0.023(4)
Cl6 0.075(5) 0.103(8) 0.078(5) 0.007(5) 0.033(4) -0.021(6)

loop_
_atom_type_symbol
_atom_type_description
_atom_type_scat_dispersion_real
_atom_type_scat_dispersion_imag
_atom_type_scat_source
C C 0.0033 0.0016 'International Tables Vol C Tables 4.2.6.8 and 6.1.1.4'
H H 0.0000 0.0000 'International Tables Vol C Tables 4.2.6.8 and 6.1.1.4'
O O 0.0106 0.0060 'International Tables Vol C Tables 4.2.6.8 and 6.1.1.4'
P P 0.1023 0.0942 'International Tables Vol C Tables 4.2.6.8 and 6.1.1.4'
S S 0.1246 0.1234 'International Tables Vol C Tables 4.2.6.8 and 6.1.1.4'
Cl Cl 0.1484 0.1585 'International Tables Vol C Tables 4.2.6.8 and 6.1.1.4'
Mn Mn 0.3368 0.7283 'International Tables Vol C Tables 4.2.6.8 and 6.1.1.4'
Fe Fe 0.3463 0.8444 'International Tables Vol C Tables 4.2.6.8 and 6.1.1.4'

loop_
_exptl_crystal_face_index_h
_exptl_crystal_face_index_k
_exptl_crystal_face_index_l
_exptl_crystal_face_perp_dist
0.00 0.00 -1.00 0.1690
0.00 0.00 1.00 0.2020
-1.00 2.00 1.00 0.1920
1.00 0.00 0.00 0.0230
-1.00 0.00 0.00 0.0620

loop_
_geom_angle_atom_site_label_1
_geom_angle_atom_site_label_2
_geom_angle_atom_site_label_3
_geom_angle
C27 Fe1 P2 91.58(6)
C27 Fe1 P1 101.25(6)
P2 Fe1 P1 88.298(19)
C27 Fe1 S2 96.98(6)
P2 Fe1 S2 91.114(19)
P1 Fe1 S2 161.78(2)
C27 Fe1 S1 96.16(6)
P2 Fe1 S1 172.02(2)
P1 Fe1 S1 92.08(2)
S2 Fe1 S1 86.03(2)
C27 Fe1 Mn1 138.64(7)
P2 Fe1 Mn1 116.309(17)
P1 Fe1 Mn1 109.032(16)
S2 Fe1 Mn1 55.352(14)
S1 Fe1 Mn1 56.109(15)
C27 Fe1 H1 178.5(7)
P2 Fe1 H1 88.7(7)
P1 Fe1 H1 80.2(7)
S2 Fe1 H1 81.5(7)
S1 Fe1 H1 83.5(7)
Mn1 Fe1 H1 40.1(7)
C31 Mn1 C33 91.73(9)
C31 Mn1 C32 89.32(9)
C33 Mn1 C32 91.63(9)
C31 Mn1 S2 100.30(7)
C33 Mn1 S2 91.18(6)
C32 Mn1 S2 169.89(6)
C31 Mn1 S1 103.54(8)
C33 Mn1 S1 164.53(6)
C32 Mn1 S1 91.02(7)
S2 Mn1 S1 83.75(2)
C31 Mn1 Fe1 143.85(7)
C33 Mn1 Fe1 111.54(6)
C32 Mn1 Fe1 116.07(6)
S2 Mn1 Fe1 53.959(14)
S1 Mn1 Fe1 53.968(15)
C31 Mn1 H1 176.7(7)
C33 Mn1 H1 85.7(7)
C32 Mn1 H1 92.8(7)
S2 Mn1 H1 77.7(7)
S1 Mn1 H1 79.0(7)
Fe1 Mn1 H1 36.5(7)
C1 P1 C7 98.2(4)
C7 P1 C37 102.1(10)
C1 P1 C13 102.3(4)
C7 P1 C13 103.26(9)
C37 P1 C13 107.8(9)
C1 P1 Fe1 124.2(3)
C7 P1 Fe1 118.44(6)
C37 P1 Fe1 116.4(5)
C13 P1 Fe1 107.73(6)
C15 P2 C21 102.4(8)
C15 P2 C14 105.69(9)
C21 P2 C14 98.7(6)
C15 P2 C43 102.6(6)
C14 P2 C43 106.5(5)
C15 P2 Fe1 117.97(6)
C21 P2 Fe1 121.4(7)
C14 P2 Fe1 108.14(6)
C43 P2 Fe1 115.1(5)
C28 S1 Fe1 106.67(7)
C28 S1 Mn1 113.25(9)
Fe1 S1 Mn1 69.923(17)
C30 S2 Fe1 110.19(8)
C30 S2 Mn1 112.60(8)
Fe1 S2 Mn1 70.689(16)
C2 C1 C6 118.7(3)
C2 C1 P1 121.6(4)
C6 C1 P1 119.7(4)
C1 C2 C3 121.0(4)
C1 C2 H2 119.5
C3 C2 H2 119.5
C4 C3 C2 119.3(4)
C4 C3 H3 120.3
C2 C3 H3 120.3
C3 C4 C5 120.5(3)
C3 C4 H4 119.8
C5 C4 H4 119.8
C4 C5 C6 120.1(4)
C4 C5 H5 120.0
C6 C5 H5 120.0
C5 C6 C1 120.5(4)
C5 C6 H6 119.8
C1 C6 H6 119.8
C38 C37 C42 118.4(7)
C38 C37 P1 123.8(9)
C42 C37 P1 117.5(9)
C37 C38 C39 120.2(7)
C37 C38 H38 119.9
C39 C38 H38 119.9
C40 C39 C38 119.7(8)
C40 C39 H39 120.1
C38 C39 H39 120.1
C41 C40 C39 121.5(7)
C41 C40 H40 119.3
C39 C40 H40 119.3
C40 C41 C42 118.6(8)
C40 C41 H41 120.7
C42 C41 H41 120.7
C37 C42 C41 121.6(8)
C37 C42 H42 119.2
C41 C42 H42 119.2
C8 C7 C12 118.26(18)
C8 C7 P1 119.55(15)
C12 C7 P1 122.18(15)
C9 C8 C7 120.8(2)
C9 C8 H8 119.6
C7 C8 H8 119.6
C10 C9 C8 120.4(2)
C10 C9 H9 119.8
C8 C9 H9 119.8
C9 C10 C11 119.8(2)
C9 C10 H10 120.1
C11 C10 H10 120.1
C10 C11 C12 120.3(2)
C10 C11 H11 119.9
C12 C11 H11 119.9
C7 C12 C11 120.5(2)
C7 C12 H12 119.8
C11 C12 H12 119.8
C14 C13 P1 110.65(13)
C14 C13 H13A 109.5
P1 C13 H13A 109.5
C14 C13 H13B 109.5
P1 C13 H13B 109.5
H13A C13 H13B 108.1
C13 C14 P2 110.46(12)
C13 C14 H14A 109.6
P2 C14 H14A 109.6
C13 C14 H14B 109.6
P2 C14 H14B 109.6
H14A C14 H14B 108.1
C16 C15 C20 118.31(17)
C16 C15 P2 120.67(14)
C20 C15 P2 121.00(15)
C17 C16 C15 120.77(19)
C17 C16 H16 119.6
C15 C16 H16 119.6
C18 C17 C16 120.2(2)
C18 C17 H17 119.9
C16 C17 H17 119.9
C17 C18 C19 119.51(19)
C17 C18 H18 120.2
C19 C18 H18 120.2
C18 C19 C20 120.7(2)
C18 C19 H19 119.6
C20 C19 H19 119.6
C19 C20 C15 120.4(2)
C19 C20 H20 119.8
C15 C20 H20 119.8
C22 C21 C26 120.5(10)
C22 C21 P2 115.5(11)
C26 C21 P2 124.0(10)
C21 C22 C23 120.0(9)
C21 C22 H22A 120.0
C23 C22 H22A 120.0
C24 C23 C22 118.2(10)
C24 C23 H23A 120.9
C22 C23 H23A 120.9
C25 C24 C23 120.7(11)
C25 C24 H24A 119.7
C23 C24 H24A 119.7
C24 C25 C26 121.1(9)
C24 C25 H25A 119.5
C26 C25 H25A 119.5
C25 C26 C21 119.5(9)
C25 C26 H26A 120.2
C21 C26 H26A 120.2
C48 C43 C44 117.0(8)
C48 C43 P2 119.2(9)
C44 C43 P2 123.8(9)
C45 C44 C43 121.9(8)
C45 C44 H44A 119.1
C43 C44 H44A 119.1
C44 C45 C46 120.7(7)
C44 C45 H45A 119.6
C46 C45 H45A 119.6
C47 C46 C45 119.7(8)
C47 C46 H46A 120.1
C45 C46 H46A 120.1
C46 C47 C48 119.8(8)
C46 C47 H47A 120.1
C48 C47 H47A 120.1
C43 C48 C47 121.0(7)
C43 C48 H48A 119.5
C47 C48 H48A 119.5
O1 C27 Fe1 175.80(19)
C29 C28 S1 115.94(17)
C29 C28 H28A 108.3
S1 C28 H28A 108.3
C29 C28 H28B 108.3
S1 C28 H28B 108.3
H28A C28 H28B 107.4
C28 C29 C30 114.74(19)
C28 C29 H29A 108.6
C30 C29 H29A 108.6
C28 C29 H29B 108.6
C30 C29 H29B 108.6
H29A C29 H29B 107.6
C29 C30 S2 116.62(15)
C29 C30 H30A 108.1
S2 C30 H30A 108.1
C29 C30 H30B 108.1
S2 C30 H30B 108.1
H30A C30 H30B 107.3
O2 C31 Mn1 178.1(2)
O3 C32 Mn1 174.79(18)
O4 C33 Mn1 178.61(18)
Cl2 C34 Cl1 110.7(3)
Cl2 C34 H34A 109.5
Cl1 C34 H34A 109.5
Cl2 C34 H34B 109.5
Cl1 C34 H34B 109.5
H34A C34 H34B 108.1
Cl4 C35 Cl3 110.4(5)
Cl4 C35 H35A 109.6
Cl3 C35 H35A 109.6
Cl4 C35 H35B 109.6
Cl3 C35 H35B 109.6
H35A C35 H35B 108.1
Cl5 C36 Cl6 109.7(8)
Cl5 C36 H36A 109.7
Cl6 C36 H36A 109.7
Cl5 C36 H36B 109.7
Cl6 C36 H36B 109.7
H36A C36 H36B 108.2

loop_
_geom_bond_atom_site_label_1
_geom_bond_atom_site_label_2
_geom_bond_distance
Fe1 C27 1.753(2)
Fe1 P2 2.2086(5)
Fe1 P1 2.2139(5)
Fe1 S2 2.2648(5)
Fe1 S1 2.2759(5)
Fe1 Mn1 2.6433(4)
Fe1 H1 1.62(2)
Mn1 C31 1.789(2)
Mn1 C33 1.799(2)
Mn1 C32 1.813(2)
Mn1 S2 2.3042(5)
Mn1 S1 2.3361(6)
Mn1 H1 1.75(2)
P1 C1 1.833(3)
P1 C7 1.8334(19)
P1 C37 1.839(7)
P1 C13 1.8426(19)
P2 C15 1.8269(18)
P2 C21 1.837(6)
P2 C14 1.8389(18)
P2 C43 1.839(5)
S1 C28 1.827(2)
S2 C30 1.827(2)
O1 C27 1.149(2)
O2 C31 1.145(3)
O3 C32 1.143(2)
O4 C33 1.146(2)
C1 C2 1.386(5)
C1 C6 1.392(5)
C2 C3 1.393(5)
C2 H2 0.9500
C3 C4 1.378(5)
C3 H3 0.9500
C4 C5 1.379(5)
C4 H4 0.9500
C5 C6 1.384(4)
C5 H5 0.9500
C6 H6 0.9500
C37 C38 1.387(8)
C37 C42 1.388(8)
C38 C39 1.396(7)
C38 H38 0.9500
C39 C40 1.370(8)
C39 H39 0.9500
C40 C41 1.369(8)
C40 H40 0.9500
C41 C42 1.390(7)
C41 H41 0.9500
C42 H42 0.9500
C7 C8 1.387(3)
C7 C12 1.390(3)
C8 C9 1.384(3)
C8 H8 0.9500
C9 C10 1.371(3)
C9 H9 0.9500
C10 C11 1.373(3)
C10 H10 0.9500
C11 C12 1.391(3)
C11 H11 0.9500
C12 H12 0.9500
C13 C14 1.526(3)
C13 H13A 0.9900
C13 H13B 0.9900
C14 H14A 0.9900
C14 H14B 0.9900
C15 C16 1.392(3)
C15 C20 1.394(3)
C16 C17 1.388(3)
C16 H16 0.9500
C17 C18 1.375(3)
C17 H17 0.9500
C18 C19 1.379(3)
C18 H18 0.9500
C19 C20 1.382(3)
C19 H19 0.9500
C20 H20 0.9500
C21 C22 1.364(14)
C21 C26 1.380(15)
C22 C23 1.43(2)
C22 H22A 0.9500
C23 C24 1.377(10)
C23 H23A 0.9500
C24 C25 1.366(10)
C24 H24A 0.9500
C25 C26 1.375(18)
C25 H25A 0.9500
C26 H26A 0.9500
C43 C48 1.401(12)
C43 C44 1.402(11)
C44 C45 1.360(16)
C44 H44A 0.9500
C45 C46 1.382(9)
C45 H45A 0.9500
C46 C47 1.376(8)
C46 H46A 0.9500
C47 C48 1.402(15)
C47 H47A 0.9500
C48 H48A 0.9500
C28 C29 1.506(4)
C28 H28A 0.9900
C28 H28B 0.9900
C29 C30 1.516(4)
C29 H29A 0.9900
C29 H29B 0.9900
C30 H30A 0.9900
C30 H30B 0.9900
C34 Cl2 1.741(5)
C34 Cl1 1.746(5)
C34 H34A 0.9900
C34 H34B 0.9900
C35 Cl4 1.740(7)
C35 Cl3 1.743(6)
C35 H35A 0.9900
C35 H35B 0.9900
C36 Cl5 1.741(8)
C36 Cl6 1.742(8)
C36 H36A 0.9900
C36 H36B 0.9900
